data_7160891
loop_
_publ_author_name
'Gapare, Rosinah Liandrah'
'Diaz-Rodriguez, Roberto M'
'Williams, Victoria A.'
'Atwood, Mark'
'Cotnam, Michael J.'
'Hilborn, James W.'
'Johnson, Erin R.'
'Robertson, Katherine N.'
'Thompson, Alison'

_publ_section_title
;
 Reactivity of an aza-dipyrrin and an aza-BODIPY motif bearing two
 2-pyridyl units: an emissive NNN binding pocket.
;
_journal_issue 45
_journal_name_full 'Organic &amp; biomolecular chemistry'
_journal_page_first 10391
_journal_page_last 10397
_journal_paper_doi 10.1039/d5ob01628b
_journal_volume 23
_journal_year 2025
_chemical_absolute_configuration ad
_chemical_formula_moiety
;
2(C32 H26 B F2 N5 O), 0.5(C H2 Cl2), 0.5(C2 H6 O)
;
_chemical_formula_sum 'C65.5 H56 B2 Cl F4 N10 O2.5'
_chemical_formula_weight 1156.27
_space_group_crystal_system monoclinic
_space_group_IT_number 4
_space_group_name_Hall 'P 2yb'
_space_group_name_H-M_alt 'P 1 21 1'
_atom_sites_solution_hydrogens mixed
_atom_sites_solution_primary dual
_audit_creation_method SHELXL-2019/3
_audit_update_record
;
2025-09-08 deposited with the CCDC.	2025-10-27 downloaded from the CCDC.
;
_cell_angle_alpha 90
_cell_angle_beta 98.431(2)
_cell_angle_gamma 90
_cell_formula_units_Z 2
_cell_length_a 9.9104(5)
_cell_length_b 12.0992(5)
_cell_length_c 23.9514(11)
_cell_measurement_reflns_used 9893
_cell_measurement_temperature 150(2)
_cell_measurement_theta_max 26.3963
_cell_measurement_theta_min 2.3619
_cell_volume 2840.9(2)
_computing_cell_refinement 'SAINT V8.40B (Bruker AXS LLC, 2019)'
_computing_data_collection 'Bruker Instrument Service v8.5.0.11 RC8'
_computing_data_reduction 'SAINT V8.40B (Bruker AXS LLC, 2019)'
_computing_structure_refinement 'SHELXL-2019/2 (Sheldrick, 2019)'
_computing_structure_solution 'SHELXT-2014 (Sheldrick, 2015)'
_diffrn_ambient_temperature 150(2)
_diffrn_detector '100 \\times 140 mm^2^ CMOS sensor'
_diffrn_detector_area_resol_mean 7.3910
_diffrn_detector_type 'Bruker PHOTON III'
_diffrn_measured_fraction_theta_full 0.991
_diffrn_measured_fraction_theta_max 0.991
_diffrn_measurement_device '\k--geometry diffractometer'
_diffrn_measurement_device_type 'Bruker D8 VENTURE'
_diffrn_radiation_monochromator 'multilayer mirror'
_diffrn_radiation_type MoK\a
_diffrn_radiation_wavelength 0.71073
_diffrn_reflns_av_R_equivalents 0.1286
_diffrn_reflns_av_unetI/netI 0.0517
_diffrn_reflns_Laue_measured_fraction_full 0.991
_diffrn_reflns_Laue_measured_fraction_max 0.991
_diffrn_reflns_limit_h_max 11
_diffrn_reflns_limit_h_min -11
_diffrn_reflns_limit_k_max 14
_diffrn_reflns_limit_k_min -14
_diffrn_reflns_limit_l_max 28
_diffrn_reflns_limit_l_min -28
_diffrn_reflns_number 125139
_diffrn_reflns_point_group_measured_fraction_full 0.989
_diffrn_reflns_point_group_measured_fraction_max 0.988
_diffrn_reflns_theta_full 25.242
_diffrn_reflns_theta_max 25.350
_diffrn_reflns_theta_min 2.077
_diffrn_source_current 1.4
_diffrn_source_power 0.07
_diffrn_source_type 'Incoatec I\mS 3.0'
_diffrn_source_voltage 50
_exptl_absorpt_coefficient_mu 0.138
_exptl_absorpt_correction_T_max 0.7454
_exptl_absorpt_correction_T_min 0.6843
_exptl_absorpt_correction_type multi-scan
_exptl_absorpt_process_details
;
Krause, L., Herbst-Irmer, R., Sheldrick, G. M., Stalke, D. (2015).
J. Appl. Cryst. 48, 3-10.
;
_exptl_crystal_colour orange-brown
_exptl_crystal_density_diffrn 1.352
_exptl_crystal_description 'rod (uncut)'
_exptl_crystal_F_000 1204
_exptl_crystal_size_max 0.289
_exptl_crystal_size_mid 0.026
_exptl_crystal_size_min 0.018
_refine_diff_density_max 0.192
_refine_diff_density_min -0.219
_refine_diff_density_rms 0.046
_refine_ls_abs_structure_details
;
 Flack x determined using 3257 quotients [(I+)-(I-)]/[(I+)+(I-)]
 (Parsons, Flack and Wagner, Acta Cryst. B69 (2013) 249-259).
;
_refine_ls_abs_structure_Flack 0.10(5)
_refine_ls_extinction_method none
_refine_ls_goodness_of_fit_ref 1.088
_refine_ls_hydrogen_treatment mixed
_refine_ls_matrix_type full
_refine_ls_number_parameters 805
_refine_ls_number_reflns 10261
_refine_ls_number_restraints 41
_refine_ls_restrained_S_all 1.088
_refine_ls_R_factor_all 0.0752
_refine_ls_R_factor_gt 0.0571
_refine_ls_shift/su_max 0.000
_refine_ls_shift/su_mean 0.000
_refine_ls_structure_factor_coef Fsqd
_refine_ls_weighting_details 'w=1/[\s^2^(Fo^2^)+(0.0326P)^2^+1.8422P] where P=(Fo^2^+2Fc^2^)/3'
_refine_ls_weighting_scheme calc
_refine_ls_wR_factor_gt 0.1058
_refine_ls_wR_factor_ref 0.1133
_reflns_Friedel_coverage 0.898
_reflns_Friedel_fraction_full 0.987
_reflns_Friedel_fraction_max 0.986
_reflns_number_gt 8560
_reflns_number_total 10261
_reflns_threshold_expression 'I > 2\s(I)'
_cod_data_source_file d5ob01628b2.cif
_cod_data_source_block cmpd8b_AT038B
_cod_original_sg_symbol_H-M 'P 21'
_cod_original_formula_sum 'C65.50 H56 B2 Cl F4 N10 O2.50'
_cod_database_code 7160891
_shelx_shelxl_version_number 2019/3
_shelx_space_group_comment
;
The symmetry employed for this shelxl refinement is uniquely defined
by the following loop, which should always be used as a source of
symmetry information in preference to the above space-group names.
They are only intended as comments.
;
_shelx_estimated_absorpt_t_min 0.961
_shelx_estimated_absorpt_t_max 0.998
_diffrn_source_source 'microfocus sealed tube'

loop_
_space_group_symop_operation_xyz
'x, y, z'
'-x, y+1/2, -z'

loop_
_atom_site_label
_atom_site_type_symbol
_atom_site_fract_x
_atom_site_fract_y
_atom_site_fract_z
_atom_site_U_iso_or_equiv
_atom_site_adp_type
_atom_site_occupancy
_atom_site_site_symmetry_order
_atom_site_calc_flag
_atom_site_refinement_flags_posn
_atom_site_refinement_flags_adp
_atom_site_refinement_flags_occupancy
_atom_site_disorder_assembly
_atom_site_disorder_group
B1 B 0.7324(6) 0.3639(4) 0.4776(2) 0.0252(12) Uani 1 1 d . . . . .
B2 B 0.2625(6) 0.5766(4) 0.0372(2) 0.0254(12) Uani 1 1 d . . . . .
F1 F 0.6562(3) 0.3087(2) 0.43303(11) 0.0316(7) Uani 1 1 d . . . . .
F2 F 0.8286(3) 0.4294(2) 0.45626(11) 0.0322(7) Uani 1 1 d . . . . .
F3 F 0.2214(3) 0.5284(2) 0.08415(11) 0.0341(7) Uani 1 1 d . . . . .
F4 F 0.3752(3) 0.6441(2) 0.05417(12) 0.0356(7) Uani 1 1 d . . . . .
O1 O 0.4480(3) 0.4731(3) 0.43798(14) 0.0327(8) Uani 1 1 d . . . . .
O2 O -0.0083(3) 0.6806(3) 0.06975(13) 0.0308(8) Uani 1 1 d . . . . .
N1 N 0.6404(4) 0.4404(3) 0.50800(16) 0.0247(9) Uani 1 1 d . . . . .
N2 N 0.7085(4) 0.3703(3) 0.59779(16) 0.0246(9) Uani 1 1 d D . . . .
H2N H 0.699(5) 0.366(4) 0.6355(12) 0.037 Uiso 1 1 d D U . . .
N3 N 0.7982(4) 0.2804(3) 0.52197(16) 0.0221(9) Uani 1 1 d . . . . .
N4 N 0.5963(5) 0.4911(4) 0.67786(17) 0.0378(11) Uani 1 1 d . . . . .
N5 N 0.7861(5) 0.2502(4) 0.69758(18) 0.0418(11) Uani 1 1 d . . . . .
N6 N 0.1470(4) 0.6462(3) 0.00449(16) 0.0240(9) Uani 1 1 d . . . . .
N7 N 0.1569(4) 0.5677(3) -0.08291(17) 0.0241(9) Uani 1 1 d D . . . .
H7N H 0.128(5) 0.565(4) -0.1209(12) 0.036 Uiso 1 1 d D U . . .
N8 N 0.2987(4) 0.4864(3) -0.00437(16) 0.0239(9) Uani 1 1 d . . . . .
N9 N 0.0007(4) 0.6893(4) -0.16768(17) 0.0359(10) Uani 1 1 d . . . . .
N10 N 0.1681(5) 0.4371(4) -0.17869(18) 0.0415(11) Uani 1 1 d . . . . .
C1 C 0.5396(5) 0.5224(4) 0.4808(2) 0.0271(11) Uani 1 1 d . . . . .
C2 C 0.4773(5) 0.5645(4) 0.5302(2) 0.0303(12) Uani 1 1 d . . . . .
H2 H 0.404754 0.616481 0.527202 0.036 Uiso 1 1 calc R U . . .
C3 C 0.5360(5) 0.5200(4) 0.5790(2) 0.0272(11) Uani 1 1 d . . . . .
C4 C 0.6350(5) 0.4396(4) 0.56287(19) 0.0252(10) Uani 1 1 d . . . . .
C5 C 0.7838(5) 0.2861(4) 0.5784(2) 0.0256(11) Uani 1 1 d . . . . .
C6 C 0.8479(5) 0.1980(4) 0.60831(19) 0.0247(10) Uani 1 1 d . . . . .
C7 C 0.9020(5) 0.1339(4) 0.56752(19) 0.0272(11) Uani 1 1 d . . . . .
H7 H 0.951309 0.066843 0.574939 0.033 Uiso 1 1 calc R U . . .
C8 C 0.8727(5) 0.1832(4) 0.5156(2) 0.0258(10) Uani 1 1 d . . . . .
C9 C 0.6055(5) 0.6170(4) 0.4523(2) 0.0277(11) Uani 1 1 d . . . . .
C10 C 0.5314(5) 0.6657(4) 0.4043(2) 0.0353(12) Uani 1 1 d . . . . .
H10 H 0.444255 0.637834 0.388868 0.042 Uiso 1 1 calc R U . . .
C11 C 0.5873(6) 0.7550(4) 0.3797(2) 0.0404(14) Uani 1 1 d . . . . .
H11 H 0.537764 0.787924 0.346914 0.048 Uiso 1 1 calc R U . . .
C12 C 0.7132(6) 0.7972(4) 0.4017(2) 0.0390(13) Uani 1 1 d . . . . .
H12 H 0.750038 0.858485 0.384246 0.047 Uiso 1 1 calc R U . . .
C13 C 0.7846(6) 0.7498(4) 0.4491(2) 0.0382(13) Uani 1 1 d . . . . .
H13 H 0.870786 0.779022 0.464884 0.046 Uiso 1 1 calc R U . . .
C14 C 0.7313(5) 0.6587(4) 0.4744(2) 0.0323(12) Uani 1 1 d . . . . .
H14 H 0.781997 0.625529 0.506778 0.039 Uiso 1 1 calc R U . . .
C15 C 0.5078(5) 0.5372(4) 0.6369(2) 0.0282(11) Uani 1 1 d . . . . .
C16 C 0.3960(5) 0.5965(4) 0.6475(2) 0.0350(12) Uani 1 1 d . . . . .
H16 H 0.335542 0.628263 0.617348 0.042 Uiso 1 1 calc R U . . .
C17 C 0.3730(6) 0.6092(5) 0.7024(2) 0.0479(15) Uani 1 1 d . . . . .
H17 H 0.297614 0.651287 0.710861 0.057 Uiso 1 1 calc R U . . .
C18 C 0.4616(6) 0.5594(5) 0.7452(2) 0.0496(16) Uani 1 1 d . . . . .
H18 H 0.447037 0.564265 0.783491 0.059 Uiso 1 1 calc R U . . .
C19 C 0.5709(7) 0.5031(5) 0.7306(2) 0.0510(16) Uani 1 1 d . . . . .
H19 H 0.632746 0.470311 0.759999 0.061 Uiso 1 1 calc R U . . .
C20 C 0.8507(5) 0.1771(4) 0.6684(2) 0.0309(11) Uani 1 1 d . . . . .
C21 C 0.9176(6) 0.0855(5) 0.6945(2) 0.0435(14) Uani 1 1 d . . . . .
H21 H 0.961997 0.034393 0.673226 0.052 Uiso 1 1 calc R U . . .
C22 C 0.9190(7) 0.0697(5) 0.7514(2) 0.0539(17) Uani 1 1 d . . . . .
H22 H 0.965348 0.008046 0.769852 0.065 Uiso 1 1 calc R U . . .
C23 C 0.8527(8) 0.1439(6) 0.7813(3) 0.0615(19) Uani 1 1 d . . . . .
H23 H 0.851890 0.134516 0.820650 0.074 Uiso 1 1 calc R U . . .
C24 C 0.7875(7) 0.2320(6) 0.7528(2) 0.0586(18) Uani 1 1 d . . . . .
H24 H 0.740862 0.282856 0.773379 0.070 Uiso 1 1 calc R U . . .
C25 C 0.9148(5) 0.1456(4) 0.4629(2) 0.0260(10) Uani 1 1 d . . . . .
C26 C 0.9321(5) 0.0328(4) 0.4553(2) 0.0336(12) Uani 1 1 d . . . . .
H26 H 0.906650 -0.017393 0.482430 0.040 Uiso 1 1 calc R U . . .
C27 C 0.9852(5) -0.0082(4) 0.4092(2) 0.0369(13) Uani 1 1 d . . . . .
H27 H 0.998720 -0.085517 0.405780 0.044 Uiso 1 1 calc R U . . .
C28 C 1.0182(6) 0.0620(5) 0.3686(2) 0.0413(14) Uani 1 1 d . . . . .
H28 H 1.054409 0.033815 0.336903 0.050 Uiso 1 1 calc R U . . .
C29 C 0.9988(5) 0.1735(4) 0.3740(2) 0.0363(12) Uani 1 1 d . . . . .
H29 H 1.019894 0.222271 0.345432 0.044 Uiso 1 1 calc R U . . .
C30 C 0.9483(5) 0.2164(4) 0.4211(2) 0.0320(12) Uani 1 1 d . . . . .
H30 H 0.936806 0.293872 0.424602 0.038 Uiso 1 1 calc R U . . .
C31 C 0.3652(6) 0.3868(5) 0.4549(2) 0.0422(14) Uani 1 1 d . . . . .
H31A H 0.292808 0.417479 0.474749 0.051 Uiso 1 1 calc R U . . .
H31B H 0.421118 0.334706 0.480451 0.051 Uiso 1 1 calc R U . . .
C32 C 0.3033(7) 0.3287(6) 0.4013(3) 0.0615(19) Uani 1 1 d . . . . .
H32A H 0.241177 0.379253 0.378137 0.092 Uiso 1 1 calc R U . . .
H32B H 0.252690 0.263538 0.410855 0.092 Uiso 1 1 calc R U . . .
H32C H 0.376040 0.305744 0.380117 0.092 Uiso 1 1 calc R U . . .
C33 C 0.0614(5) 0.7293(4) 0.0286(2) 0.0280(11) Uani 1 1 d . . . . .
C34 C -0.0306(5) 0.7696(4) -0.0230(2) 0.0280(11) Uani 1 1 d . . . . .
H34 H -0.100226 0.823379 -0.022274 0.034 Uiso 1 1 calc R U . . .
C35 C -0.0024(5) 0.7206(4) -0.0696(2) 0.0266(11) Uani 1 1 d . . . . .
C36 C 0.1070(5) 0.6412(4) -0.05071(19) 0.0238(10) Uani 1 1 d . . . . .
C37 C 0.2483(5) 0.4866(4) -0.06033(19) 0.0243(10) Uani 1 1 d . . . . .
C38 C 0.2938(5) 0.3969(4) -0.0882(2) 0.0268(11) Uani 1 1 d . . . . .
C39 C 0.3779(5) 0.3376(4) -0.0461(2) 0.0303(12) Uani 1 1 d . . . . .
H39 H 0.425351 0.271254 -0.051795 0.036 Uiso 1 1 calc R U . . .
C40 C 0.3802(5) 0.3921(4) 0.0051(2) 0.0257(11) Uani 1 1 d . . . . .
C41 C 0.1444(5) 0.8242(4) 0.0573(2) 0.0265(11) Uani 1 1 d . . . . .
C42 C 0.1061(5) 0.8716(4) 0.1056(2) 0.0340(12) Uani 1 1 d . . . . .
H42 H 0.031457 0.841912 0.121462 0.041 Uiso 1 1 calc R U . . .
C43 C 0.1770(6) 0.9624(4) 0.1306(2) 0.0398(13) Uani 1 1 d . . . . .
H43 H 0.151415 0.993745 0.163887 0.048 Uiso 1 1 calc R U . . .
C44 C 0.2837(6) 1.0070(5) 0.1076(2) 0.0416(14) Uani 1 1 d . . . . .
H44 H 0.331490 1.069245 0.124662 0.050 Uiso 1 1 calc R U . . .
C45 C 0.3212(5) 0.9604(4) 0.0592(2) 0.0375(13) Uani 1 1 d . . . . .
H45 H 0.394591 0.991067 0.042859 0.045 Uiso 1 1 calc R U . . .
C46 C 0.2522(5) 0.8700(4) 0.0348(2) 0.0326(12) Uani 1 1 d . . . . .
H46 H 0.279193 0.838318 0.001852 0.039 Uiso 1 1 calc R U . . .
C47 C -0.0648(5) 0.7371(4) -0.1288(2) 0.0273(11) Uani 1 1 d . . . . .
C48 C -0.1846(5) 0.7969(4) -0.1423(2) 0.0356(12) Uani 1 1 d . . . . .
H48 H -0.227870 0.829983 -0.113655 0.043 Uiso 1 1 calc R U . . .
C49 C -0.2390(6) 0.8070(5) -0.1982(2) 0.0466(15) Uani 1 1 d . . . . .
H49 H -0.320775 0.847653 -0.208747 0.056 Uiso 1 1 calc R U . . .
C50 C -0.1739(7) 0.7577(5) -0.2390(3) 0.0518(16) Uani 1 1 d . . . . .
H50 H -0.210827 0.762401 -0.277861 0.062 Uiso 1 1 calc R U . . .
C51 C -0.0542(6) 0.7017(5) -0.2218(2) 0.0509(16) Uani 1 1 d . . . . .
H51 H -0.007887 0.670097 -0.249936 0.061 Uiso 1 1 calc R U . . .
C52 C 0.2592(5) 0.3706(4) -0.1480(2) 0.0341(12) Uani 1 1 d . . . . .
C53 C 0.3178(8) 0.2814(5) -0.1727(3) 0.0581(18) Uani 1 1 d . . . . .
H53 H 0.385845 0.237570 -0.151031 0.070 Uiso 1 1 calc R U . . .
C54 C 0.2764(9) 0.2580(6) -0.2283(3) 0.072(2) Uani 1 1 d . . . . .
H54 H 0.316056 0.197711 -0.245386 0.086 Uiso 1 1 calc R U . . .
C55 C 0.1777(8) 0.3209(6) -0.2596(3) 0.0613(19) Uani 1 1 d . . . . .
H55 H 0.144675 0.303535 -0.297889 0.074 Uiso 1 1 calc R U . . .
C56 C 0.1294(7) 0.4094(6) -0.2335(3) 0.0592(18) Uani 1 1 d . . . . .
H56 H 0.063602 0.454983 -0.255276 0.071 Uiso 1 1 calc R U . . .
C57 C 0.4605(5) 0.3581(4) 0.0588(2) 0.0293(11) Uani 1 1 d . . . . .
C58 C 0.4921(5) 0.2460(4) 0.0661(2) 0.0379(13) Uani 1 1 d . . . . .
H58 H 0.456444 0.194594 0.037742 0.045 Uiso 1 1 calc R U . . .
C59 C 0.5741(6) 0.2090(5) 0.1138(3) 0.0463(15) Uani 1 1 d . . . . .
H59 H 0.594647 0.132417 0.117841 0.056 Uiso 1 1 calc R U . . .
C60 C 0.6266(6) 0.2811(5) 0.1557(3) 0.0482(16) Uani 1 1 d . . . . .
H60 H 0.683320 0.255025 0.188467 0.058 Uiso 1 1 calc R U . . .
C61 C 0.5955(6) 0.3931(5) 0.1494(2) 0.0440(14) Uani 1 1 d . . . . .
H61 H 0.630409 0.444069 0.178132 0.053 Uiso 1 1 calc R U . . .
C62 C 0.5136(5) 0.4299(5) 0.1013(2) 0.0373(13) Uani 1 1 d . . . . .
H62 H 0.493382 0.506505 0.097256 0.045 Uiso 1 1 calc R U . . .
C63 C -0.1046(6) 0.5948(5) 0.0492(2) 0.0393(13) Uani 1 1 d . . . . .
H63A H -0.066268 0.546738 0.021928 0.047 Uiso 1 1 calc R U . . .
H63B H -0.190559 0.627739 0.030059 0.047 Uiso 1 1 calc R U . . .
C64 C -0.1304(7) 0.5291(6) 0.0999(3) 0.0572(18) Uani 1 1 d . . . . .
H64A H -0.048568 0.486574 0.114455 0.086 Uiso 1 1 calc R U . . .
H64B H -0.206895 0.478353 0.089113 0.086 Uiso 1 1 calc R U . . .
H64C H -0.152627 0.579480 0.129302 0.086 Uiso 1 1 calc R U . . .
C65 C 0.6423(19) 0.4624(16) 0.3268(6) 0.072(4) Uani 0.5 1 d D U P A 1
H65A H 0.677618 0.524823 0.351414 0.087 Uiso 0.5 1 calc R U P A 1
H65B H 0.612016 0.404170 0.351259 0.087 Uiso 0.5 1 calc R U P A 1
Cl1 Cl 0.5014(4) 0.5079(3) 0.28005(14) 0.0627(9) Uani 0.5 1 d D . P A 1
Cl2 Cl 0.7746(4) 0.4101(4) 0.29436(18) 0.0662(11) Uani 0.5 1 d D . P A 1
C66 C 0.7238(16) 0.4819(13) 0.3096(6) 0.059(3) Uani 0.5 1 d D U P B 2
H66A H 0.748325 0.510500 0.273703 0.071 Uiso 0.5 1 calc R U P B 2
H66B H 0.740146 0.541017 0.338407 0.071 Uiso 0.5 1 calc R U P B 2
C67 C 0.5678(17) 0.4455(15) 0.3012(8) 0.073(4) Uani 0.5 1 d D U P B 2
H67A H 0.550156 0.394044 0.269387 0.109 Uiso 0.5 1 calc R U P B 2
H67B H 0.509667 0.510845 0.293546 0.109 Uiso 0.5 1 calc R U P B 2
H67C H 0.547541 0.409070 0.335603 0.109 Uiso 0.5 1 calc R U P B 2
O3 O 0.8026(17) 0.3887(12) 0.3272(6) 0.104(5) Uani 0.5 1 d D . P B 2
H3O H 0.80(2) 0.347(15) 0.356(6) 0.156 Uiso 0.5 1 d D U P C 2

loop_
_atom_site_aniso_label
_atom_site_aniso_U_11
_atom_site_aniso_U_22
_atom_site_aniso_U_33
_atom_site_aniso_U_23
_atom_site_aniso_U_13
_atom_site_aniso_U_12
B1 0.031(3) 0.022(3) 0.021(3) -0.001(2) 0.000(2) -0.001(2)
B2 0.031(3) 0.020(3) 0.027(3) 0.003(2) 0.009(2) 0.002(2)
F1 0.0390(17) 0.0273(15) 0.0259(15) -0.0057(12) -0.0040(12) 0.0066(12)
F2 0.0429(17) 0.0209(14) 0.0360(17) 0.0020(12) 0.0162(14) -0.0017(12)
F3 0.0420(17) 0.0329(16) 0.0304(16) 0.0094(12) 0.0148(13) 0.0073(13)
F4 0.0350(16) 0.0233(15) 0.0452(18) -0.0011(12) -0.0051(13) -0.0017(12)
O1 0.034(2) 0.033(2) 0.0291(19) -0.0004(15) -0.0002(15) -0.0047(16)
O2 0.0316(19) 0.035(2) 0.0278(19) -0.0071(15) 0.0120(15) -0.0083(15)
N1 0.029(2) 0.020(2) 0.024(2) 0.0027(16) -0.0002(17) 0.0027(16)
N2 0.030(2) 0.025(2) 0.019(2) -0.0024(17) 0.0036(18) 0.0039(17)
N3 0.026(2) 0.018(2) 0.023(2) -0.0004(16) 0.0051(17) 0.0014(16)
N4 0.044(3) 0.043(3) 0.024(2) -0.008(2) -0.001(2) 0.014(2)
N5 0.057(3) 0.040(3) 0.029(3) 0.002(2) 0.008(2) 0.010(2)
N6 0.027(2) 0.021(2) 0.025(2) -0.0022(16) 0.0078(17) 0.0026(16)
N7 0.029(2) 0.021(2) 0.024(2) -0.0004(17) 0.0067(18) 0.0033(17)
N8 0.022(2) 0.018(2) 0.032(2) 0.0007(17) 0.0076(17) -0.0004(16)
N9 0.042(3) 0.041(3) 0.026(2) 0.0021(19) 0.008(2) 0.013(2)
N10 0.052(3) 0.046(3) 0.028(3) 0.001(2) 0.010(2) 0.010(2)
C1 0.027(3) 0.026(3) 0.025(3) -0.002(2) -0.003(2) 0.006(2)
C2 0.033(3) 0.023(3) 0.035(3) 0.000(2) 0.005(2) 0.007(2)
C3 0.034(3) 0.022(2) 0.026(3) -0.001(2) 0.004(2) 0.002(2)
C4 0.027(3) 0.023(2) 0.025(3) -0.002(2) 0.003(2) -0.003(2)
C5 0.028(3) 0.020(2) 0.028(3) 0.000(2) 0.003(2) -0.0025(19)
C6 0.030(3) 0.020(2) 0.025(3) 0.0031(19) 0.004(2) 0.001(2)
C7 0.028(3) 0.026(3) 0.028(3) 0.005(2) 0.006(2) 0.007(2)
C8 0.026(2) 0.020(2) 0.033(3) -0.001(2) 0.008(2) 0.001(2)
C9 0.036(3) 0.021(3) 0.026(3) 0.001(2) 0.005(2) 0.006(2)
C10 0.032(3) 0.040(3) 0.035(3) 0.001(2) 0.008(2) 0.006(2)
C11 0.050(4) 0.037(3) 0.035(3) 0.014(2) 0.013(3) 0.013(3)
C12 0.046(3) 0.026(3) 0.049(4) 0.006(2) 0.021(3) 0.001(2)
C13 0.037(3) 0.030(3) 0.047(3) 0.005(2) 0.005(3) 0.007(2)
C14 0.038(3) 0.026(3) 0.032(3) 0.003(2) 0.003(2) 0.003(2)
C15 0.035(3) 0.020(3) 0.029(3) -0.003(2) 0.002(2) 0.001(2)
C16 0.042(3) 0.028(3) 0.035(3) -0.002(2) 0.005(2) 0.007(2)
C17 0.058(4) 0.057(4) 0.031(3) -0.007(3) 0.015(3) 0.021(3)
C18 0.064(4) 0.061(4) 0.025(3) -0.004(3) 0.012(3) 0.022(3)
C19 0.070(4) 0.056(4) 0.025(3) -0.004(3) -0.002(3) 0.022(3)
C20 0.034(3) 0.028(3) 0.030(3) 0.002(2) 0.002(2) 0.001(2)
C21 0.054(4) 0.041(3) 0.034(3) 0.008(3) 0.002(3) 0.006(3)
C22 0.082(5) 0.043(4) 0.034(3) 0.012(3) 0.002(3) 0.016(3)
C23 0.098(6) 0.059(4) 0.026(3) 0.015(3) 0.009(3) 0.019(4)
C24 0.083(5) 0.063(4) 0.031(4) 0.006(3) 0.010(3) 0.017(4)
C25 0.022(2) 0.028(3) 0.027(3) -0.002(2) 0.001(2) 0.004(2)
C26 0.032(3) 0.031(3) 0.038(3) -0.001(2) 0.006(2) 0.011(2)
C27 0.038(3) 0.032(3) 0.041(3) -0.008(2) 0.006(2) 0.012(2)
C28 0.043(3) 0.052(4) 0.029(3) -0.011(3) 0.008(2) 0.009(3)
C29 0.044(3) 0.037(3) 0.029(3) -0.002(2) 0.007(2) -0.002(2)
C30 0.035(3) 0.030(3) 0.033(3) 0.000(2) 0.008(2) 0.002(2)
C31 0.038(3) 0.050(4) 0.039(3) 0.006(3) 0.005(3) -0.013(3)
C32 0.061(4) 0.067(5) 0.052(4) 0.001(3) -0.007(3) -0.027(4)
C33 0.030(3) 0.026(3) 0.030(3) -0.005(2) 0.011(2) 0.001(2)
C34 0.027(3) 0.021(2) 0.036(3) -0.004(2) 0.006(2) 0.007(2)
C35 0.026(3) 0.022(3) 0.032(3) -0.001(2) 0.004(2) 0.0041(19)
C36 0.025(2) 0.022(2) 0.027(3) 0.0000(19) 0.010(2) 0.0005(19)
C37 0.027(3) 0.020(2) 0.027(3) 0.001(2) 0.008(2) 0.001(2)
C38 0.027(3) 0.022(2) 0.034(3) 0.000(2) 0.013(2) 0.003(2)
C39 0.032(3) 0.023(3) 0.038(3) 0.000(2) 0.012(2) 0.004(2)
C40 0.023(2) 0.017(2) 0.039(3) 0.006(2) 0.010(2) 0.0013(19)
C41 0.028(3) 0.022(2) 0.030(3) -0.002(2) 0.005(2) 0.003(2)
C42 0.036(3) 0.030(3) 0.036(3) -0.006(2) 0.008(2) 0.005(2)
C43 0.044(3) 0.034(3) 0.041(3) -0.015(2) 0.004(3) 0.003(3)
C44 0.036(3) 0.029(3) 0.056(4) -0.005(3) -0.007(3) 0.002(2)
C45 0.032(3) 0.024(3) 0.058(4) 0.002(2) 0.010(3) 0.006(2)
C46 0.036(3) 0.021(3) 0.041(3) -0.002(2) 0.009(2) 0.003(2)
C47 0.031(3) 0.021(2) 0.031(3) -0.001(2) 0.008(2) 0.003(2)
C48 0.038(3) 0.029(3) 0.039(3) -0.001(2) 0.006(3) 0.006(2)
C49 0.048(4) 0.045(4) 0.043(4) 0.006(3) -0.003(3) 0.014(3)
C50 0.055(4) 0.066(4) 0.033(3) 0.011(3) 0.002(3) 0.020(3)
C51 0.062(4) 0.061(4) 0.031(3) 0.001(3) 0.011(3) 0.018(3)
C52 0.040(3) 0.027(3) 0.039(3) -0.002(2) 0.016(2) 0.002(2)
C53 0.087(5) 0.039(4) 0.053(4) -0.007(3) 0.025(4) 0.023(3)
C54 0.119(7) 0.052(4) 0.051(5) -0.017(3) 0.030(4) 0.015(4)
C55 0.094(6) 0.062(4) 0.032(4) -0.012(3) 0.023(4) -0.007(4)
C56 0.074(5) 0.068(5) 0.036(4) 0.000(3) 0.010(3) 0.012(4)
C57 0.022(3) 0.030(3) 0.039(3) 0.007(2) 0.013(2) 0.002(2)
C58 0.037(3) 0.028(3) 0.053(4) 0.011(2) 0.019(3) 0.009(2)
C59 0.049(4) 0.044(4) 0.049(4) 0.020(3) 0.020(3) 0.017(3)
C60 0.036(3) 0.060(4) 0.051(4) 0.030(3) 0.010(3) 0.012(3)
C61 0.038(3) 0.050(4) 0.043(3) 0.010(3) 0.004(3) -0.005(3)
C62 0.030(3) 0.038(3) 0.044(3) 0.015(3) 0.006(2) 0.003(2)
C63 0.037(3) 0.041(3) 0.041(3) -0.008(3) 0.011(3) -0.018(3)
C64 0.067(4) 0.066(4) 0.043(4) -0.015(3) 0.026(3) -0.032(4)
C65 0.095(13) 0.084(10) 0.038(9) 0.012(7) 0.010(8) 0.026(10)
Cl1 0.071(2) 0.076(2) 0.0378(19) -0.0077(17) -0.0017(16) -0.003(2)
Cl2 0.062(2) 0.078(3) 0.053(2) 0.001(2) -0.012(2) -0.009(2)
C66 0.080(10) 0.060(8) 0.038(8) 0.004(6) 0.005(6) 0.012(7)
C67 0.081(10) 0.082(10) 0.057(11) -0.007(9) 0.018(8) 0.010(9)
O3 0.130(11) 0.102(10) 0.086(10) 0.037(9) 0.036(9) 0.060(9)

loop_
_atom_type_symbol
_atom_type_description
_atom_type_scat_dispersion_real
_atom_type_scat_dispersion_imag
_atom_type_scat_source
C C 0.0033 0.0016 'International Tables Vol C Tables 4.2.6.8 and 6.1.1.4'
H H 0.0000 0.0000 'International Tables Vol C Tables 4.2.6.8 and 6.1.1.4'
B B 0.0013 0.0007 'International Tables Vol C Tables 4.2.6.8 and 6.1.1.4'
Cl Cl 0.1484 0.1585 'International Tables Vol C Tables 4.2.6.8 and 6.1.1.4'
F F 0.0171 0.0103 'International Tables Vol C Tables 4.2.6.8 and 6.1.1.4'
N N 0.0061 0.0033 'International Tables Vol C Tables 4.2.6.8 and 6.1.1.4'
O O 0.0106 0.0060 'International Tables Vol C Tables 4.2.6.8 and 6.1.1.4'

loop_
_geom_angle_atom_site_label_1
_geom_angle_atom_site_label_2
_geom_angle_atom_site_label_3
_geom_angle
_geom_angle_site_symmetry_1
_geom_angle_site_symmetry_3
_geom_angle_publ_flag
F1 B1 F2 108.4(4) . . ?
F1 B1 N3 110.1(4) . . ?
F2 B1 N3 112.5(4) . . ?
F1 B1 N1 110.9(4) . . ?
F2 B1 N1 108.2(4) . . ?
N3 B1 N1 106.6(4) . . ?
F3 B2 F4 109.3(4) . . ?
F3 B2 N6 111.1(4) . . ?
F4 B2 N6 109.4(4) . . ?
F3 B2 N8 110.4(4) . . ?
F4 B2 N8 110.3(4) . . ?
N6 B2 N8 106.3(4) . . ?
C1 O1 C31 116.3(4) . . ?
C33 O2 C63 115.3(4) . . ?
C4 N1 C1 108.5(4) . . ?
C4 N1 B1 125.0(4) . . ?
C1 N1 B1 126.5(4) . . ?
C4 N2 C5 121.9(4) . . ?
C4 N2 H2N 122(3) . . ?
C5 N2 H2N 115(3) . . ?
C5 N3 C8 106.2(4) . . ?
C5 N3 B1 123.3(4) . . ?
C8 N3 B1 130.4(4) . . ?
C19 N4 C15 117.1(5) . . ?
C24 N5 C20 117.9(5) . . ?
C36 N6 C33 108.3(4) . . ?
C36 N6 B2 125.1(4) . . ?
C33 N6 B2 126.6(4) . . ?
C36 N7 C37 121.8(4) . . ?
C36 N7 H7N 121(3) . . ?
C37 N7 H7N 117(3) . . ?
C37 N8 C40 106.3(4) . . ?
C37 N8 B2 123.0(4) . . ?
C40 N8 B2 130.7(4) . . ?
C51 N9 C47 117.0(4) . . ?
C52 N10 C56 117.0(5) . . ?
O1 C1 N1 111.0(4) . . ?
O1 C1 C2 115.1(4) . . ?
N1 C1 C2 102.1(4) . . ?
O1 C1 C9 105.4(4) . . ?
N1 C1 C9 113.1(4) . . ?
C2 C1 C9 110.5(4) . . ?
C3 C2 C1 112.0(4) . . ?
C3 C2 H2 124.0 . . ?
C1 C2 H2 124.0 . . ?
C2 C3 C15 130.4(5) . . ?
C2 C3 C4 105.0(4) . . ?
C15 C3 C4 124.5(4) . . ?
N1 C4 N2 122.2(4) . . ?
N1 C4 C3 112.4(4) . . ?
N2 C4 C3 125.4(4) . . ?
N3 C5 N2 120.3(4) . . ?
N3 C5 C6 111.3(4) . . ?
N2 C5 C6 128.4(4) . . ?
C5 C6 C7 104.8(4) . . ?
C5 C6 C20 125.8(4) . . ?
C7 C6 C20 129.3(4) . . ?
C8 C7 C6 109.7(4) . . ?
C8 C7 H7 125.2 . . ?
C6 C7 H7 125.2 . . ?
C7 C8 N3 108.0(4) . . ?
C7 C8 C25 126.8(4) . . ?
N3 C8 C25 125.1(4) . . ?
C14 C9 C10 119.8(5) . . ?
C14 C9 C1 121.7(4) . . ?
C10 C9 C1 118.4(4) . . ?
C11 C10 C9 118.9(5) . . ?
C11 C10 H10 120.5 . . ?
C9 C10 H10 120.5 . . ?
C12 C11 C10 121.5(5) . . ?
C12 C11 H11 119.3 . . ?
C10 C11 H11 119.3 . . ?
C13 C12 C11 119.3(5) . . ?
C13 C12 H12 120.4 . . ?
C11 C12 H12 120.4 . . ?
C12 C13 C14 120.4(5) . . ?
C12 C13 H13 119.8 . . ?
C14 C13 H13 119.8 . . ?
C9 C14 C13 120.2(5) . . ?
C9 C14 H14 119.9 . . ?
C13 C14 H14 119.9 . . ?
N4 C15 C16 122.8(5) . . ?
N4 C15 C3 116.0(4) . . ?
C16 C15 C3 121.2(4) . . ?
C15 C16 C17 119.1(5) . . ?
C15 C16 H16 120.5 . . ?
C17 C16 H16 120.5 . . ?
C16 C17 C18 118.8(5) . . ?
C16 C17 H17 120.6 . . ?
C18 C17 H17 120.6 . . ?
C19 C18 C17 117.8(5) . . ?
C19 C18 H18 121.1 . . ?
C17 C18 H18 121.1 . . ?
N4 C19 C18 124.4(5) . . ?
N4 C19 H19 117.8 . . ?
C18 C19 H19 117.8 . . ?
N5 C20 C21 121.4(5) . . ?
N5 C20 C6 117.2(4) . . ?
C21 C20 C6 121.4(5) . . ?
C22 C21 C20 119.5(6) . . ?
C22 C21 H21 120.2 . . ?
C20 C21 H21 120.2 . . ?
C21 C22 C23 119.3(6) . . ?
C21 C22 H22 120.3 . . ?
C23 C22 H22 120.3 . . ?
C22 C23 C24 118.2(6) . . ?
C22 C23 H23 120.9 . . ?
C24 C23 H23 120.9 . . ?
N5 C24 C23 123.7(6) . . ?
N5 C24 H24 118.2 . . ?
C23 C24 H24 118.2 . . ?
C26 C25 C30 117.5(5) . . ?
C26 C25 C8 118.4(4) . . ?
C30 C25 C8 123.9(4) . . ?
C27 C26 C25 121.7(5) . . ?
C27 C26 H26 119.2 . . ?
C25 C26 H26 119.2 . . ?
C28 C27 C26 120.2(5) . . ?
C28 C27 H27 119.9 . . ?
C26 C27 H27 119.9 . . ?
C27 C28 C29 119.5(5) . . ?
C27 C28 H28 120.2 . . ?
C29 C28 H28 120.2 . . ?
C28 C29 C30 120.8(5) . . ?
C28 C29 H29 119.6 . . ?
C30 C29 H29 119.6 . . ?
C25 C30 C29 120.2(5) . . ?
C25 C30 H30 119.9 . . ?
C29 C30 H30 119.9 . . ?
O1 C31 C32 106.2(4) . . ?
O1 C31 H31A 110.5 . . ?
C32 C31 H31A 110.5 . . ?
O1 C31 H31B 110.5 . . ?
C32 C31 H31B 110.5 . . ?
H31A C31 H31B 108.7 . . ?
C31 C32 H32A 109.5 . . ?
C31 C32 H32B 109.5 . . ?
H32A C32 H32B 109.5 . . ?
C31 C32 H32C 109.5 . . ?
H32A C32 H32C 109.5 . . ?
H32B C32 H32C 109.5 . . ?
O2 C33 N6 110.8(4) . . ?
O2 C33 C34 114.1(4) . . ?
N6 C33 C34 102.3(4) . . ?
O2 C33 C41 106.7(4) . . ?
N6 C33 C41 112.7(4) . . ?
C34 C33 C41 110.5(4) . . ?
C35 C34 C33 111.6(4) . . ?
C35 C34 H34 124.2 . . ?
C33 C34 H34 124.2 . . ?
C34 C35 C36 105.6(4) . . ?
C34 C35 C47 129.5(4) . . ?
C36 C35 C47 124.9(4) . . ?
N7 C36 N6 122.1(4) . . ?
N7 C36 C35 125.7(4) . . ?
N6 C36 C35 112.2(4) . . ?
N8 C37 C38 112.0(4) . . ?
N8 C37 N7 120.6(4) . . ?
C38 C37 N7 127.3(4) . . ?
C37 C38 C39 104.8(4) . . ?
C37 C38 C52 126.7(4) . . ?
C39 C38 C52 128.5(4) . . ?
C40 C39 C38 108.7(4) . . ?
C40 C39 H39 125.6 . . ?
C38 C39 H39 125.6 . . ?
C39 C40 N8 108.1(4) . . ?
C39 C40 C57 125.2(4) . . ?
N8 C40 C57 126.7(4) . . ?
C46 C41 C42 118.7(5) . . ?
C46 C41 C33 121.6(4) . . ?
C42 C41 C33 119.5(4) . . ?
C41 C42 C43 120.0(5) . . ?
C41 C42 H42 120.0 . . ?
C43 C42 H42 120.0 . . ?
C44 C43 C42 120.5(5) . . ?
C44 C43 H43 119.8 . . ?
C42 C43 H43 119.8 . . ?
C43 C44 C45 119.5(5) . . ?
C43 C44 H44 120.2 . . ?
C45 C44 H44 120.2 . . ?
C46 C45 C44 120.0(5) . . ?
C46 C45 H45 120.0 . . ?
C44 C45 H45 120.0 . . ?
C45 C46 C41 121.2(5) . . ?
C45 C46 H46 119.4 . . ?
C41 C46 H46 119.4 . . ?
N9 C47 C48 123.2(5) . . ?
N9 C47 C35 115.5(4) . . ?
C48 C47 C35 121.3(4) . . ?
C49 C48 C47 118.3(5) . . ?
C49 C48 H48 120.8 . . ?
C47 C48 H48 120.8 . . ?
C48 C49 C50 119.6(5) . . ?
C48 C49 H49 120.2 . . ?
C50 C49 H49 120.2 . . ?
C51 C50 C49 118.1(5) . . ?
C51 C50 H50 120.9 . . ?
C49 C50 H50 120.9 . . ?
N9 C51 C50 123.8(5) . . ?
N9 C51 H51 118.1 . . ?
C50 C51 H51 118.1 . . ?
N10 C52 C53 121.2(5) . . ?
N10 C52 C38 116.7(4) . . ?
C53 C52 C38 122.1(5) . . ?
C54 C53 C52 119.2(6) . . ?
C54 C53 H53 120.4 . . ?
C52 C53 H53 120.4 . . ?
C53 C54 C55 120.5(6) . . ?
C53 C54 H54 119.7 . . ?
C55 C54 H54 119.7 . . ?
C56 C55 C54 117.0(6) . . ?
C56 C55 H55 121.5 . . ?
C54 C55 H55 121.5 . . ?
N10 C56 C55 124.9(7) . . ?
N10 C56 H56 117.6 . . ?
C55 C56 H56 117.6 . . ?
C62 C57 C58 117.7(5) . . ?
C62 C57 C40 124.5(4) . . ?
C58 C57 C40 117.7(5) . . ?
C59 C58 C57 120.9(6) . . ?
C59 C58 H58 119.5 . . ?
C57 C58 H58 119.5 . . ?
C60 C59 C58 120.9(6) . . ?
C60 C59 H59 119.5 . . ?
C58 C59 H59 119.5 . . ?
C59 C60 C61 119.1(5) . . ?
C59 C60 H60 120.5 . . ?
C61 C60 H60 120.5 . . ?
C62 C61 C60 119.8(6) . . ?
C62 C61 H61 120.1 . . ?
C60 C61 H61 120.1 . . ?
C57 C62 C61 121.7(5) . . ?
C57 C62 H62 119.2 . . ?
C61 C62 H62 119.2 . . ?
O2 C63 C64 106.6(4) . . ?
O2 C63 H63A 110.4 . . ?
C64 C63 H63A 110.4 . . ?
O2 C63 H63B 110.4 . . ?
C64 C63 H63B 110.4 . . ?
H63A C63 H63B 108.6 . . ?
C63 C64 H64A 109.5 . . ?
C63 C64 H64B 109.5 . . ?
H64A C64 H64B 109.5 . . ?
C63 C64 H64C 109.5 . . ?
H64A C64 H64C 109.5 . . ?
H64B C64 H64C 109.5 . . ?
Cl2 C65 Cl1 114.4(9) . . ?
Cl2 C65 H65A 108.7 . . ?
Cl1 C65 H65A 108.7 . . ?
Cl2 C65 H65B 108.7 . . ?
Cl1 C65 H65B 108.7 . . ?
H65A C65 H65B 107.6 . . ?
O3 C66 C67 107.6(14) . . ?
O3 C66 H66A 110.2 . . ?
C67 C66 H66A 110.2 . . ?
O3 C66 H66B 110.2 . . ?
C67 C66 H66B 110.2 . . ?
H66A C66 H66B 108.5 . . ?
C66 C67 H67A 109.5 . . ?
C66 C67 H67B 109.5 . . ?
H67A C67 H67B 109.5 . . ?
C66 C67 H67C 109.5 . . ?
H67A C67 H67C 109.5 . . ?
H67B C67 H67C 109.5 . . ?
C66 O3 H3O 128(10) . . ?

loop_
_geom_bond_atom_site_label_1
_geom_bond_atom_site_label_2
_geom_bond_distance
_geom_bond_site_symmetry_2
_geom_bond_publ_flag
B1 F1 1.385(6) . ?
B1 F2 1.394(6) . ?
B1 N3 1.539(6) . ?
B1 N1 1.553(6) . ?
B2 F3 1.380(6) . ?
B2 F4 1.396(6) . ?
B2 N6 1.540(7) . ?
B2 N8 1.555(6) . ?
O1 C1 1.400(6) . ?
O1 C31 1.423(6) . ?
O2 C33 1.412(6) . ?
O2 C63 1.447(6) . ?
N1 C4 1.323(6) . ?
N1 C1 1.488(6) . ?
N2 C4 1.325(6) . ?
N2 C5 1.383(6) . ?
N2 H2N 0.92(3) . ?
N3 C5 1.380(6) . ?
N3 C8 1.409(6) . ?
N4 C19 1.331(7) . ?
N4 C15 1.338(6) . ?
N5 C24 1.338(7) . ?
N5 C20 1.347(7) . ?
N6 C36 1.325(6) . ?
N6 C33 1.486(6) . ?
N7 C36 1.319(6) . ?
N7 C37 1.390(6) . ?
N7 H7N 0.91(3) . ?
N8 C37 1.360(6) . ?
N8 C40 1.397(6) . ?
N9 C51 1.339(7) . ?
N9 C47 1.342(6) . ?
N10 C52 1.344(7) . ?
N10 C56 1.354(7) . ?
C1 C2 1.501(6) . ?
C1 C9 1.528(7) . ?
C2 C3 1.339(7) . ?
C2 H2 0.9500 . ?
C3 C15 1.470(7) . ?
C3 C4 1.473(7) . ?
C5 C6 1.386(6) . ?
C6 C7 1.413(7) . ?
C6 C20 1.457(7) . ?
C7 C8 1.372(6) . ?
C7 H7 0.9500 . ?
C8 C25 1.459(7) . ?
C9 C14 1.376(7) . ?
C9 C10 1.400(7) . ?
C10 C11 1.385(7) . ?
C10 H10 0.9500 . ?
C11 C12 1.380(8) . ?
C11 H11 0.9500 . ?
C12 C13 1.373(8) . ?
C12 H12 0.9500 . ?
C13 C14 1.397(7) . ?
C13 H13 0.9500 . ?
C14 H14 0.9500 . ?
C15 C16 1.374(7) . ?
C16 C17 1.376(7) . ?
C16 H16 0.9500 . ?
C17 C18 1.386(8) . ?
C17 H17 0.9500 . ?
C18 C19 1.368(8) . ?
C18 H18 0.9500 . ?
C19 H19 0.9500 . ?
C20 C21 1.392(7) . ?
C21 C22 1.373(8) . ?
C21 H21 0.9500 . ?
C22 C23 1.375(9) . ?
C22 H22 0.9500 . ?
C23 C24 1.376(9) . ?
C23 H23 0.9500 . ?
C24 H24 0.9500 . ?
C25 C26 1.391(7) . ?
C25 C30 1.394(7) . ?
C26 C27 1.382(7) . ?
C26 H26 0.9500 . ?
C27 C28 1.367(8) . ?
C27 H27 0.9500 . ?
C28 C29 1.372(8) . ?
C28 H28 0.9500 . ?
C29 C30 1.398(7) . ?
C29 H29 0.9500 . ?
C30 H30 0.9500 . ?
C31 C32 1.512(8) . ?
C31 H31A 0.9900 . ?
C31 H31B 0.9900 . ?
C32 H32A 0.9800 . ?
C32 H32B 0.9800 . ?
C32 H32C 0.9800 . ?
C33 C34 1.505(7) . ?
C33 C41 1.518(7) . ?
C34 C35 1.331(7) . ?
C34 H34 0.9500 . ?
C35 C36 1.469(6) . ?
C35 C47 1.474(7) . ?
C37 C38 1.384(6) . ?
C38 C39 1.406(7) . ?
C38 C52 1.459(7) . ?
C39 C40 1.390(7) . ?
C39 H39 0.9500 . ?
C40 C57 1.469(7) . ?
C41 C46 1.382(7) . ?
C41 C42 1.391(7) . ?
C42 C43 1.392(7) . ?
C42 H42 0.9500 . ?
C43 C44 1.372(8) . ?
C43 H43 0.9500 . ?
C44 C45 1.389(8) . ?
C44 H44 0.9500 . ?
C45 C46 1.374(7) . ?
C45 H45 0.9500 . ?
C46 H46 0.9500 . ?
C47 C48 1.387(7) . ?
C48 C49 1.373(7) . ?
C48 H48 0.9500 . ?
C49 C50 1.383(8) . ?
C49 H49 0.9500 . ?
C50 C51 1.376(8) . ?
C50 H50 0.9500 . ?
C51 H51 0.9500 . ?
C52 C53 1.398(7) . ?
C53 C54 1.363(9) . ?
C53 H53 0.9500 . ?
C54 C55 1.373(10) . ?
C54 H54 0.9500 . ?
C55 C56 1.362(9) . ?
C55 H55 0.9500 . ?
C56 H56 0.9500 . ?
C57 C62 1.382(7) . ?
C57 C58 1.397(7) . ?
C58 C59 1.377(8) . ?
C58 H58 0.9500 . ?
C59 C60 1.373(9) . ?
C59 H59 0.9500 . ?
C60 C61 1.393(8) . ?
C60 H60 0.9500 . ?
C61 C62 1.383(7) . ?
C61 H61 0.9500 . ?
C62 H62 0.9500 . ?
C63 C64 1.507(8) . ?
C63 H63A 0.9900 . ?
C63 H63B 0.9900 . ?
C64 H64A 0.9800 . ?
C64 H64B 0.9800 . ?
C64 H64C 0.9800 . ?
C65 Cl2 1.738(16) . ?
C65 Cl1 1.746(15) . ?
C65 H65A 0.9900 . ?
C65 H65B 0.9900 . ?
C66 O3 1.401(19) . ?
C66 C67 1.592(19) . ?
C66 H66A 0.9900 . ?
C66 H66B 0.9900 . ?
C67 H67A 0.9800 . ?
C67 H67B 0.9800 . ?
C67 H67C 0.9800 . ?
O3 H3O 0.86(3) . ?

loop_
_geom_hbond_atom_site_label_D
_geom_hbond_atom_site_label_H
_geom_hbond_atom_site_label_A
_geom_hbond_distance_DH
_geom_hbond_distance_HA
_geom_hbond_distance_DA
_geom_hbond_angle_DHA
_geom_hbond_site_symmetry_A
_geom_hbond_publ_flag
N2 H2N N4 0.92(3) 2.16(5) 2.770(6) 123(4) . yes
N2 H2N N5 0.92(3) 2.13(4) 2.807(6) 129(4) . yes
N7 H7N N9 0.91(3) 2.16(4) 2.785(6) 125(4) . yes
N7 H7N N10 0.91(3) 2.16(4) 2.801(6) 127(4) . yes

loop_
_geom_torsion_atom_site_label_1
_geom_torsion_atom_site_label_2
_geom_torsion_atom_site_label_3
_geom_torsion_atom_site_label_4
_geom_torsion
_geom_torsion_site_symmetry_1
_geom_torsion_site_symmetry_2
_geom_torsion_site_symmetry_3
_geom_torsion_site_symmetry_4
_geom_torsion_publ_flag
F1 B1 N1 C4 127.0(5) . . . . ?
F2 B1 N1 C4 -114.2(5) . . . . ?
N3 B1 N1 C4 7.1(6) . . . . ?
F1 B1 N1 C1 -49.9(6) . . . . ?
F2 B1 N1 C1 68.9(6) . . . . ?
N3 B1 N1 C1 -169.8(4) . . . . ?
F1 B1 N3 C5 -126.5(4) . . . . ?
F2 B1 N3 C5 112.4(5) . . . . ?
N1 B1 N3 C5 -6.1(6) . . . . ?
F1 B1 N3 C8 48.5(6) . . . . ?
F2 B1 N3 C8 -72.6(6) . . . . ?
N1 B1 N3 C8 168.9(4) . . . . ?
F3 B2 N6 C36 -131.5(4) . . . . ?
F4 B2 N6 C36 107.8(5) . . . . ?
N8 B2 N6 C36 -11.3(6) . . . . ?
F3 B2 N6 C33 48.3(6) . . . . ?
F4 B2 N6 C33 -72.4(6) . . . . ?
N8 B2 N6 C33 168.5(4) . . . . ?
F3 B2 N8 C37 129.9(4) . . . . ?
F4 B2 N8 C37 -109.2(5) . . . . ?
N6 B2 N8 C37 9.3(6) . . . . ?
F3 B2 N8 C40 -48.5(6) . . . . ?
F4 B2 N8 C40 72.5(6) . . . . ?
N6 B2 N8 C40 -169.1(4) . . . . ?
C31 O1 C1 N1 61.8(5) . . . . ?
C31 O1 C1 C2 -53.5(6) . . . . ?
C31 O1 C1 C9 -175.4(4) . . . . ?
C4 N1 C1 O1 -124.0(4) . . . . ?
B1 N1 C1 O1 53.4(6) . . . . ?
C4 N1 C1 C2 -0.9(5) . . . . ?
B1 N1 C1 C2 176.5(4) . . . . ?
C4 N1 C1 C9 117.8(4) . . . . ?
B1 N1 C1 C9 -64.8(6) . . . . ?
O1 C1 C2 C3 123.4(5) . . . . ?
N1 C1 C2 C3 3.1(5) . . . . ?
C9 C1 C2 C3 -117.5(5) . . . . ?
C1 C2 C3 C15 -180.0(5) . . . . ?
C1 C2 C3 C4 -3.8(6) . . . . ?
C1 N1 C4 N2 176.4(4) . . . . ?
B1 N1 C4 N2 -1.0(7) . . . . ?
C1 N1 C4 C3 -1.3(5) . . . . ?
B1 N1 C4 C3 -178.8(4) . . . . ?
C5 N2 C4 N1 -7.4(7) . . . . ?
C5 N2 C4 C3 170.1(4) . . . . ?
C2 C3 C4 N1 3.3(6) . . . . ?
C15 C3 C4 N1 179.8(4) . . . . ?
C2 C3 C4 N2 -174.4(5) . . . . ?
C15 C3 C4 N2 2.1(8) . . . . ?
C8 N3 C5 N2 -176.7(4) . . . . ?
B1 N3 C5 N2 -0.6(7) . . . . ?
C8 N3 C5 C6 1.1(5) . . . . ?
B1 N3 C5 C6 177.1(4) . . . . ?
C4 N2 C5 N3 8.2(7) . . . . ?
C4 N2 C5 C6 -169.2(5) . . . . ?
N3 C5 C6 C7 -1.2(5) . . . . ?
N2 C5 C6 C7 176.3(5) . . . . ?
N3 C5 C6 C20 -178.8(4) . . . . ?
N2 C5 C6 C20 -1.3(8) . . . . ?
C5 C6 C7 C8 0.8(5) . . . . ?
C20 C6 C7 C8 178.3(5) . . . . ?
C6 C7 C8 N3 -0.2(5) . . . . ?
C6 C7 C8 C25 177.5(4) . . . . ?
C5 N3 C8 C7 -0.5(5) . . . . ?
B1 N3 C8 C7 -176.2(4) . . . . ?
C5 N3 C8 C25 -178.2(4) . . . . ?
B1 N3 C8 C25 6.1(7) . . . . ?
O1 C1 C9 C14 -156.4(4) . . . . ?
N1 C1 C9 C14 -34.9(6) . . . . ?
C2 C1 C9 C14 78.7(6) . . . . ?
O1 C1 C9 C10 27.1(6) . . . . ?
N1 C1 C9 C10 148.5(4) . . . . ?
C2 C1 C9 C10 -97.8(5) . . . . ?
C14 C9 C10 C11 0.3(7) . . . . ?
C1 C9 C10 C11 176.9(4) . . . . ?
C9 C10 C11 C12 -0.5(8) . . . . ?
C10 C11 C12 C13 -0.1(8) . . . . ?
C11 C12 C13 C14 0.9(8) . . . . ?
C10 C9 C14 C13 0.4(7) . . . . ?
C1 C9 C14 C13 -176.0(4) . . . . ?
C12 C13 C14 C9 -1.1(8) . . . . ?
C19 N4 C15 C16 1.2(8) . . . . ?
C19 N4 C15 C3 -178.3(5) . . . . ?
C2 C3 C15 N4 -171.7(5) . . . . ?
C4 C3 C15 N4 12.8(7) . . . . ?
C2 C3 C15 C16 8.9(8) . . . . ?
C4 C3 C15 C16 -166.7(5) . . . . ?
N4 C15 C16 C17 -0.2(8) . . . . ?
C3 C15 C16 C17 179.2(5) . . . . ?
C15 C16 C17 C18 -1.5(9) . . . . ?
C16 C17 C18 C19 2.2(10) . . . . ?
C15 N4 C19 C18 -0.4(9) . . . . ?
C17 C18 C19 N4 -1.3(11) . . . . ?
C24 N5 C20 C21 -0.3(8) . . . . ?
C24 N5 C20 C6 179.8(5) . . . . ?
C5 C6 C20 N5 -0.4(7) . . . . ?
C7 C6 C20 N5 -177.5(5) . . . . ?
C5 C6 C20 C21 179.7(5) . . . . ?
C7 C6 C20 C21 2.7(8) . . . . ?
N5 C20 C21 C22 -0.6(8) . . . . ?
C6 C20 C21 C22 179.3(5) . . . . ?
C20 C21 C22 C23 0.8(10) . . . . ?
C21 C22 C23 C24 -0.3(11) . . . . ?
C20 N5 C24 C23 0.9(10) . . . . ?
C22 C23 C24 N5 -0.6(12) . . . . ?
C7 C8 C25 C26 30.6(7) . . . . ?
N3 C8 C25 C26 -152.2(5) . . . . ?
C7 C8 C25 C30 -144.8(5) . . . . ?
N3 C8 C25 C30 32.5(7) . . . . ?
C30 C25 C26 C27 2.4(8) . . . . ?
C8 C25 C26 C27 -173.2(5) . . . . ?
C25 C26 C27 C28 -2.2(8) . . . . ?
C26 C27 C28 C29 0.2(8) . . . . ?
C27 C28 C29 C30 1.4(9) . . . . ?
C26 C25 C30 C29 -0.8(7) . . . . ?
C8 C25 C30 C29 174.6(5) . . . . ?
C28 C29 C30 C25 -1.1(8) . . . . ?
C1 O1 C31 C32 -166.0(5) . . . . ?
C63 O2 C33 N6 -63.0(5) . . . . ?
C63 O2 C33 C34 51.7(5) . . . . ?
C63 O2 C33 C41 174.0(4) . . . . ?
C36 N6 C33 O2 121.3(4) . . . . ?
B2 N6 C33 O2 -58.5(6) . . . . ?
C36 N6 C33 C34 -0.7(5) . . . . ?
B2 N6 C33 C34 179.5(4) . . . . ?
C36 N6 C33 C41 -119.3(4) . . . . ?
B2 N6 C33 C41 60.9(6) . . . . ?
O2 C33 C34 C35 -120.8(4) . . . . ?
N6 C33 C34 C35 -1.2(5) . . . . ?
C41 C33 C34 C35 119.1(5) . . . . ?
C33 C34 C35 C36 2.4(5) . . . . ?
C33 C34 C35 C47 -178.5(5) . . . . ?
C37 N7 C36 N6 4.0(7) . . . . ?
C37 N7 C36 C35 -171.8(4) . . . . ?
C33 N6 C36 N7 -174.2(4) . . . . ?
B2 N6 C36 N7 5.6(7) . . . . ?
C33 N6 C36 C35 2.2(5) . . . . ?
B2 N6 C36 C35 -178.0(4) . . . . ?
C34 C35 C36 N7 173.3(5) . . . . ?
C47 C35 C36 N7 -5.8(7) . . . . ?
C34 C35 C36 N6 -2.9(5) . . . . ?
C47 C35 C36 N6 177.9(4) . . . . ?
C40 N8 C37 C38 -0.3(5) . . . . ?
B2 N8 C37 C38 -179.0(4) . . . . ?
C40 N8 C37 N7 176.7(4) . . . . ?
B2 N8 C37 N7 -2.0(6) . . . . ?
C36 N7 C37 N8 -5.7(7) . . . . ?
C36 N7 C37 C38 170.8(5) . . . . ?
N8 C37 C38 C39 0.1(5) . . . . ?
N7 C37 C38 C39 -176.7(4) . . . . ?
N8 C37 C38 C52 179.3(4) . . . . ?
N7 C37 C38 C52 2.5(8) . . . . ?
C37 C38 C39 C40 0.3(5) . . . . ?
C52 C38 C39 C40 -179.0(5) . . . . ?
C38 C39 C40 N8 -0.5(5) . . . . ?
C38 C39 C40 C57 -177.7(4) . . . . ?
C37 N8 C40 C39 0.5(5) . . . . ?
B2 N8 C40 C39 179.1(4) . . . . ?
C37 N8 C40 C57 177.7(4) . . . . ?
B2 N8 C40 C57 -3.7(7) . . . . ?
O2 C33 C41 C46 161.8(4) . . . . ?
N6 C33 C41 C46 40.0(6) . . . . ?
C34 C33 C41 C46 -73.7(6) . . . . ?
O2 C33 C41 C42 -22.5(6) . . . . ?
N6 C33 C41 C42 -144.3(4) . . . . ?
C34 C33 C41 C42 102.0(5) . . . . ?
C46 C41 C42 C43 -0.8(7) . . . . ?
C33 C41 C42 C43 -176.6(5) . . . . ?
C41 C42 C43 C44 1.0(8) . . . . ?
C42 C43 C44 C45 -0.4(8) . . . . ?
C43 C44 C45 C46 -0.4(8) . . . . ?
C44 C45 C46 C41 0.5(8) . . . . ?
C42 C41 C46 C45 0.0(7) . . . . ?
C33 C41 C46 C45 175.8(5) . . . . ?
C51 N9 C47 C48 0.3(8) . . . . ?
C51 N9 C47 C35 179.3(5) . . . . ?
C34 C35 C47 N9 169.1(5) . . . . ?
C36 C35 C47 N9 -12.0(7) . . . . ?
C34 C35 C47 C48 -11.9(8) . . . . ?
C36 C35 C47 C48 167.0(5) . . . . ?
N9 C47 C48 C49 0.4(8) . . . . ?
C35 C47 C48 C49 -178.6(5) . . . . ?
C47 C48 C49 C50 0.2(9) . . . . ?
C48 C49 C50 C51 -1.3(10) . . . . ?
C47 N9 C51 C50 -1.6(9) . . . . ?
C49 C50 C51 N9 2.2(10) . . . . ?
C56 N10 C52 C53 4.3(8) . . . . ?
C56 N10 C52 C38 -176.2(5) . . . . ?
C37 C38 C52 N10 -3.8(8) . . . . ?
C39 C38 C52 N10 175.3(5) . . . . ?
C37 C38 C52 C53 175.8(5) . . . . ?
C39 C38 C52 C53 -5.1(8) . . . . ?
N10 C52 C53 C54 -3.6(10) . . . . ?
C38 C52 C53 C54 176.9(6) . . . . ?
C52 C53 C54 C55 -0.3(11) . . . . ?
C53 C54 C55 C56 3.0(11) . . . . ?
C52 N10 C56 C55 -1.3(10) . . . . ?
C54 C55 C56 N10 -2.3(11) . . . . ?
C39 C40 C57 C62 148.9(5) . . . . ?
N8 C40 C57 C62 -27.9(7) . . . . ?
C39 C40 C57 C58 -27.2(7) . . . . ?
N8 C40 C57 C58 156.0(4) . . . . ?
C62 C57 C58 C59 -0.5(7) . . . . ?
C40 C57 C58 C59 175.9(5) . . . . ?
C57 C58 C59 C60 0.3(8) . . . . ?
C58 C59 C60 C61 0.2(9) . . . . ?
C59 C60 C61 C62 -0.5(8) . . . . ?
C58 C57 C62 C61 0.1(7) . . . . ?
C40 C57 C62 C61 -176.0(5) . . . . ?
C60 C61 C62 C57 0.3(8) . . . . ?
C33 O2 C63 C64 161.2(5) . . . . ?
